data_4063581
loop_
_publ_author_name
'Kelbysheva, Elena S.'
'Ezernitskaya, Mariam G.'
'Strelkova, Tatyana V.'
'Borisov, Yurii A.'
'Smol&#x2019;yakov, Aleksandr F.'
'Starikova, Zoya A.'
'Dolgushin, Fedor M.'
'Rodionov, Aleksey N.'
'Lokshin, Boris V.'
'Loim, Nikolay M.'

_publ_section_title
;
 Photochemistry of \p- and n-Donor Bifunctional Monosubstituted
 Derivatives of Cyclopentadienylmanganese Tricarbonyl Complexes Containing
 an Allyl Group and Photo- and Thermoisomerization of the Corresponding
 Dicarbonyl Chelates
;
_journal_issue 16
_journal_name_full Organometallics
_journal_page_first 4342
_journal_paper_doi 10.1021/om200407c
_journal_volume 30
_journal_year 2011
_chemical_formula_moiety 'C14 H14 Mn N O4'
_chemical_formula_sum 'C14 H14 Mn N O4'
_chemical_formula_weight 315.20
_chemical_name_systematic
; 
 ? 
;
_space_group_IT_number 19
_symmetry_cell_setting orthorhombic
_symmetry_space_group_name_Hall 'P 2ac 2ab'
_symmetry_space_group_name_H-M 'P 21 21 21'
_atom_sites_solution_hydrogens geom
_atom_sites_solution_primary direct
_atom_sites_solution_secondary difmap
_audit_creation_method SHELXL-97
_cell_angle_alpha 90.00
_cell_angle_beta 90.00
_cell_angle_gamma 90.00
_cell_formula_units_Z 4
_cell_length_a 6.19570(10)
_cell_length_b 11.4843(2)
_cell_length_c 19.6168(3)
_cell_measurement_reflns_used 354
_cell_measurement_temperature 100(2)
_cell_measurement_theta_max 32
_cell_measurement_theta_min 3
_cell_volume 1395.80(4)
_computing_cell_refinement 'Bruker SAINT'
_computing_data_collection 'Bruker APEX II'
_computing_data_reduction 'Bruker SAINT'
_computing_molecular_graphics 'Bruker SHELXTL'
_computing_publication_material 'Bruker SHELXTL'
_computing_structure_refinement 'SHELXL-97 (Sheldrick, 1997)'
_computing_structure_solution 'SHELXS-97 (Sheldrick, 1997)'
_diffrn_ambient_temperature 100(2)
_diffrn_measured_fraction_theta_full 1.000
_diffrn_measured_fraction_theta_max 1.000
_diffrn_measurement_device_type 'Bruker APEX II CCD area detector''
_diffrn_measurement_method 'omega scans'
_diffrn_radiation_monochromator graphite
_diffrn_radiation_source 'fine-focus sealed tube'
_diffrn_radiation_type MoK\a
_diffrn_radiation_wavelength 0.71073
_diffrn_reflns_av_R_equivalents 0.0272
_diffrn_reflns_av_sigmaI/netI 0.0173
_diffrn_reflns_limit_h_max 9
_diffrn_reflns_limit_h_min -9
_diffrn_reflns_limit_k_max 17
_diffrn_reflns_limit_k_min -17
_diffrn_reflns_limit_l_max 29
_diffrn_reflns_limit_l_min -29
_diffrn_reflns_number 44908
_diffrn_reflns_theta_full 32.00
_diffrn_reflns_theta_max 32.00
_diffrn_reflns_theta_min 2.05
_exptl_absorpt_coefficient_mu 0.957
_exptl_absorpt_correction_T_max 0.847
_exptl_absorpt_correction_T_min 0.701
_exptl_absorpt_correction_type multi-scan
_exptl_absorpt_process_details SADABS
_exptl_crystal_colour gold
_exptl_crystal_density_diffrn 1.500
_exptl_crystal_density_method 'not measured'
_exptl_crystal_description prism
_exptl_crystal_F_000 648
_exptl_crystal_size_max 0.40
_exptl_crystal_size_mid 0.35
_exptl_crystal_size_min 0.18
_refine_diff_density_max 0.326
_refine_diff_density_min -0.178
_refine_diff_density_rms 0.042
_refine_ls_abs_structure_details 'Flack H D (1983), Acta Cryst. A39, 876-881'
_refine_ls_abs_structure_Flack 0.005(7)
_refine_ls_extinction_method none
_refine_ls_goodness_of_fit_ref 1.002
_refine_ls_hydrogen_treatment constr
_refine_ls_matrix_type full
_refine_ls_number_parameters 182
_refine_ls_number_reflns 4849
_refine_ls_number_restraints 0
_refine_ls_restrained_S_all 1.002
_refine_ls_R_factor_all 0.0179
_refine_ls_R_factor_gt 0.0175
_refine_ls_shift/su_max 0.004
_refine_ls_shift/su_mean 0.000
_refine_ls_structure_factor_coef Fsqd
_refine_ls_weighting_details 'calc w=1/[\s^2^(Fo^2^)+(0.0266P)^2^+0.2521P] where P=(Fo^2^+2Fc^2^)/3'
_refine_ls_weighting_scheme calc
_refine_ls_wR_factor_gt 0.0470
_refine_ls_wR_factor_ref 0.0472
_reflns_number_gt 4775
_reflns_number_total 4849
_reflns_threshold_expression I>2\s(I)
_cod_data_source_file om200407c_si_003.cif
_cod_data_source_block complex7
_cod_depositor_comments
;
The following automatic conversions were performed:

'_symmetry_cell_setting' value 'Orthorhombic' changed to
'orthorhombic' according to the built-in table from CIF Core
dictionary named 'cif_core.dic' version 2.4.1 from 2010-06-29.

Automatic conversion script
Id: cif_fix_values 1715 2011-07-08 13:25:40Z adriana 
;
_cod_database_code 4063581

loop_
_symmetry_equiv_pos_as_xyz
'x, y, z'
'-x+1/2, -y, z+1/2'
'-x, y+1/2, -z+1/2'
'x+1/2, -y+1/2, -z'

loop_
_atom_site_label
_atom_site_type_symbol
_atom_site_fract_x
_atom_site_fract_y
_atom_site_fract_z
_atom_site_U_iso_or_equiv
_atom_site_adp_type
_atom_site_occupancy
_atom_site_symmetry_multiplicity
_atom_site_calc_flag
_atom_site_refinement_flags
Mn1 Mn 0.14268(2) 0.719699(11) 0.779091(6) 0.01179(3) Uani 1 1 d .
O1 O 0.35498(17) 0.88121(7) 0.87452(4) 0.03151(17) Uani 1 1 d .
O2 O -0.14251(16) 0.62577(7) 0.88582(4) 0.02961(16) Uani 1 1 d .
O3 O 0.46701(14) 0.53530(8) 0.79884(5) 0.03000(18) Uani 1 1 d .
O4 O 0.57136(12) 0.65951(7) 0.57965(4) 0.02093(13) Uani 1 1 d .
N1 N 0.23694(12) 0.58569(7) 0.56444(4) 0.01350(13) Uani 1 1 d .
C1 C 0.12642(15) 0.67554(7) 0.67249(4) 0.01288(13) Uani 1 1 d .
C2 C 0.23721(15) 0.78381(8) 0.68114(4) 0.01574(14) Uani 1 1 d .
H2A H 0.3880 0.8014 0.6662 0.019 Uiso 1 1 calc R
C3 C 0.09088(17) 0.86370(8) 0.71173(5) 0.01931(17) Uani 1 1 d .
H3A H 0.1218 0.9472 0.7223 0.023 Uiso 1 1 calc R
C4 C -0.10816(15) 0.80566(8) 0.72317(5) 0.01996(16) Uani 1 1 d .
H4A H -0.2419 0.8410 0.7429 0.024 Uiso 1 1 calc R
C5 C -0.08622(15) 0.68921(8) 0.69831(4) 0.01580(15) Uani 1 1 d .
H5A H -0.2017 0.6284 0.6982 0.019 Uiso 1 1 calc R
C6 C 0.27304(17) 0.81670(9) 0.83796(5) 0.01954(16) Uani 1 1 d .
C7 C -0.03058(16) 0.66303(8) 0.84467(5) 0.01814(16) Uani 1 1 d .
C8 C 0.34014(16) 0.60782(8) 0.79261(4) 0.01842(16) Uani 1 1 d .
C9 C 0.21508(15) 0.56846(7) 0.63810(4) 0.01466(14) Uani 1 1 d .
H9A H 0.3580 0.5495 0.6578 0.018 Uiso 1 1 calc R
H9B H 0.1176 0.5018 0.6468 0.018 Uiso 1 1 calc R
C10 C 0.05329(15) 0.55577(8) 0.52140(5) 0.01673(15) Uani 1 1 d .
H10A H 0.0548 0.6068 0.4807 0.020 Uiso 1 1 calc R
H10B H -0.0813 0.5721 0.5469 0.020 Uiso 1 1 calc R
C11 C 0.04936(18) 0.43110(9) 0.49819(5) 0.02190(18) Uani 1 1 d .
H11A H -0.0733 0.4064 0.4730 0.026 Uiso 1 1 calc R
C12 C 0.20104(19) 0.35276(9) 0.50966(6) 0.0251(2) Uani 1 1 d .
H12C H 0.3266 0.3735 0.5346 0.030 Uiso 1 1 calc R
H12A H 0.1846 0.2756 0.4929 0.030 Uiso 1 1 calc R
C13 C 0.42681(14) 0.62779(8) 0.54045(4) 0.01448(14) Uani 1 1 d .
C14 C 0.45408(17) 0.63548(9) 0.46422(5) 0.02013(17) Uani 1 1 d .
H14A H 0.6057 0.6512 0.4534 0.030 Uiso 1 1 calc R
H14B H 0.3639 0.6986 0.4464 0.030 Uiso 1 1 calc R
H14C H 0.4104 0.5616 0.4433 0.030 Uiso 1 1 calc R

loop_
_atom_site_aniso_label
_atom_site_aniso_U_11
_atom_site_aniso_U_22
_atom_site_aniso_U_33
_atom_site_aniso_U_23
_atom_site_aniso_U_13
_atom_site_aniso_U_12
Mn1 0.01284(5) 0.01237(5) 0.01016(5) -0.00014(4) -0.00061(4) -0.00055(4)
O1 0.0392(4) 0.0280(4) 0.0273(4) -0.0039(3) -0.0086(4) -0.0133(4)
O2 0.0315(4) 0.0352(4) 0.0221(3) -0.0001(3) 0.0081(3) -0.0102(4)
O3 0.0270(4) 0.0278(4) 0.0352(4) -0.0013(3) -0.0097(3) 0.0093(3)
O4 0.0147(3) 0.0240(3) 0.0241(3) -0.0028(3) -0.0005(3) -0.0035(3)
N1 0.0128(3) 0.0162(3) 0.0115(3) -0.0016(2) 0.0006(2) -0.0013(3)
C1 0.0148(3) 0.0138(3) 0.0100(3) -0.0002(2) 0.0000(3) 0.0002(3)
C2 0.0214(4) 0.0136(3) 0.0123(3) 0.0012(3) 0.0007(3) -0.0030(3)
C3 0.0293(5) 0.0134(3) 0.0152(4) 0.0011(3) -0.0020(3) 0.0033(3)
C4 0.0203(4) 0.0226(4) 0.0170(4) -0.0012(3) -0.0024(3) 0.0088(3)
C5 0.0133(3) 0.0209(4) 0.0131(3) -0.0010(3) -0.0020(3) 0.0014(3)
C6 0.0222(4) 0.0195(4) 0.0170(4) 0.0023(3) -0.0023(3) -0.0035(3)
C7 0.0200(4) 0.0191(4) 0.0152(4) -0.0021(3) -0.0006(3) -0.0027(3)
C8 0.0192(4) 0.0201(4) 0.0159(4) -0.0003(3) -0.0033(3) -0.0002(3)
C9 0.0185(4) 0.0134(3) 0.0121(3) 0.0000(3) 0.0017(3) 0.0001(3)
C10 0.0126(4) 0.0204(4) 0.0172(4) -0.0011(3) -0.0025(3) 0.0011(3)
C11 0.0226(4) 0.0231(4) 0.0200(4) -0.0036(3) -0.0057(4) -0.0061(4)
C12 0.0321(5) 0.0183(4) 0.0250(5) -0.0044(3) -0.0024(4) -0.0017(4)
C13 0.0141(3) 0.0130(3) 0.0164(3) -0.0001(3) 0.0030(3) 0.0011(3)
C14 0.0222(4) 0.0216(4) 0.0165(4) 0.0021(3) 0.0058(3) 0.0010(3)

loop_
_atom_type_symbol
_atom_type_description
_atom_type_scat_dispersion_real
_atom_type_scat_dispersion_imag
_atom_type_scat_source
C C 0.0033 0.0016 'International Tables Vol C Tables 4.2.6.8 and 6.1.1.4'
H H 0.0000 0.0000 'International Tables Vol C Tables 4.2.6.8 and 6.1.1.4'
N N 0.0061 0.0033 'International Tables Vol C Tables 4.2.6.8 and 6.1.1.4'
O O 0.0106 0.0060 'International Tables Vol C Tables 4.2.6.8 and 6.1.1.4'
Mn Mn 0.3368 0.7283 'International Tables Vol C Tables 4.2.6.8 and 6.1.1.4'

loop_
_geom_angle_atom_site_label_1
_geom_angle_atom_site_label_2
_geom_angle_atom_site_label_3
_geom_angle
C8 Mn1 C6 92.44(4)
C8 Mn1 C7 92.42(4)
C6 Mn1 C7 91.89(4)
C8 Mn1 C2 101.10(4)
C6 Mn1 C2 103.94(4)
C7 Mn1 C2 158.57(4)
C8 Mn1 C3 138.31(4)
C6 Mn1 C3 89.15(4)
C7 Mn1 C3 129.19(4)
C2 Mn1 C3 38.82(4)
C8 Mn1 C4 154.18(4)
C6 Mn1 C4 111.68(4)
C7 Mn1 C4 95.74(4)
C2 Mn1 C4 65.18(4)
C3 Mn1 C4 38.71(4)
C8 Mn1 C1 90.39(4)
C6 Mn1 C1 142.29(4)
C7 Mn1 C1 125.56(4)
C2 Mn1 C1 38.92(3)
C3 Mn1 C1 64.89(3)
C4 Mn1 C1 65.02(3)
C8 Mn1 C5 116.17(4)
C6 Mn1 C5 150.38(4)
C7 Mn1 C5 94.27(4)
C2 Mn1 C5 64.89(3)
C3 Mn1 C5 64.73(4)
C4 Mn1 C5 38.86(4)
C1 Mn1 C5 38.48(3)
C13 N1 C10 124.05(8)
C13 N1 C9 118.08(8)
C10 N1 C9 117.86(7)
C5 C1 C2 107.87(7)
C5 C1 C9 126.03(8)
C2 C1 C9 126.00(8)
C5 C1 Mn1 70.80(5)
C2 C1 Mn1 69.99(4)
C9 C1 Mn1 127.58(6)
C3 C2 C1 107.75(8)
C3 C2 Mn1 70.65(5)
C1 C2 Mn1 71.09(5)
C3 C2 H2A 126.1
C1 C2 H2A 126.1
Mn1 C2 H2A 126.1
C4 C3 C2 108.51(8)
C4 C3 Mn1 70.73(5)
C2 C3 Mn1 70.53(5)
C4 C3 H3A 125.7
C2 C3 H3A 125.7
Mn1 C3 H3A 125.7
C3 C4 C5 107.61(8)
C3 C4 Mn1 70.57(5)
C5 C4 Mn1 71.02(5)
C3 C4 H4A 126.2
C5 C4 H4A 126.2
Mn1 C4 H4A 126.2
C1 C5 C4 108.25(8)
C1 C5 Mn1 70.72(5)
C4 C5 Mn1 70.11(5)
C1 C5 H5A 125.9
C4 C5 H5A 125.9
Mn1 C5 H5A 125.9
O1 C6 Mn1 178.18(9)
O2 C7 Mn1 178.98(9)
O3 C8 Mn1 177.58(8)
N1 C9 C1 111.42(7)
N1 C9 H9A 109.3
C1 C9 H9A 109.3
N1 C9 H9B 109.3
C1 C9 H9B 109.3
H9A C9 H9B 108.0
N1 C10 C11 114.37(8)
N1 C10 H10A 108.7
C11 C10 H10A 108.7
N1 C10 H10B 108.7
C11 C10 H10B 108.7
H10A C10 H10B 107.6
C12 C11 C10 125.88(9)
C12 C11 H11A 117.1
C10 C11 H11A 117.1
C11 C12 H12C 120.0
C11 C12 H12A 120.0
H12C C12 H12A 120.0
O4 C13 N1 121.19(8)
O4 C13 C14 121.27(8)
N1 C13 C14 117.54(8)
C13 C14 H14A 109.5
C13 C14 H14B 109.5
H14A C14 H14B 109.5
C13 C14 H14C 109.5
H14A C14 H14C 109.5
H14B C14 H14C 109.5

loop_
_geom_bond_atom_site_label_1
_geom_bond_atom_site_label_2
_geom_bond_distance
Mn1 C8 1.7938(10)
Mn1 C6 1.7964(10)
Mn1 C7 1.7975(10)
Mn1 C2 2.1395(8)
Mn1 C3 2.1410(9)
Mn1 C4 2.1432(9)
Mn1 C1 2.1541(8)
Mn1 C5 2.1552(9)
O1 C6 1.1493(12)
O2 C7 1.1470(12)
O3 C8 1.1517(12)
O4 C13 1.2354(11)
N1 C13 1.3562(11)
N1 C10 1.4580(12)
N1 C9 1.4648(11)
C1 C5 1.4201(13)
C1 C2 1.4304(12)
C1 C9 1.5064(12)
C2 C3 1.4226(13)
C2 H2A 1.0000
C3 C4 1.4197(14)
C3 H3A 1.0000
C4 C5 1.4300(13)
C4 H4A 1.0000
C5 H5A 1.0000
C9 H9A 0.9900
C9 H9B 0.9900
C10 C11 1.5026(14)
C10 H10A 0.9900
C10 H10B 0.9900
C11 C12 1.3202(16)
C11 H11A 0.9500
C12 H12C 0.9500
C12 H12A 0.9500
C13 C14 1.5073(13)
C14 H14A 0.9800
C14 H14B 0.9800
C14 H14C 0.9800
